data_1533725
loop_
_publ_author_name
'Speka, M.V.'
'Zakharenko, M.I.'
'Belyavina, N.M.'
'Markiv, V.Ya.'

_publ_section_title
;
 Isothermal section of the Y - Ge - Ga system at 600 C in the region up to
 37 at% Y
;
_journal_name_full 'Journal of Alloys Compd.'
_journal_page_first 41
_journal_page_last 46
_journal_volume 368
_journal_year 2004
_chemical_formula_sum 'Ga0.66 Ge2.64 Y'
_chemical_name_systematic 'Y (Ge2.64 Ga0.66)'
_space_group_IT_number 65
_symmetry_space_group_name_Hall '-C 2 2'
_symmetry_space_group_name_H-M 'C m m m'
_cell_angle_alpha 90
_cell_angle_beta 90
_cell_angle_gamma 90
_cell_formula_units_Z 4
_cell_length_a 3.994
_cell_length_b 20.76
_cell_length_c 4.134
_cell_volume 342.772
_citation_journal_id_ASTM JALCEU
_cod_data_source_file Speka_JALCEU_2004_1411.cif
_cod_data_source_block Ga0.66Ge2.64Y1
_cod_original_cell_volume 342.7724
_cod_original_formula_sum 'Ga0.66 Ge2.64 Y1'
_cod_database_code 1533725

loop_
_symmetry_equiv_pos_as_xyz
x,y,z
-x,-y,z
x,-y,-z
-x,y,-z
-x,-y,-z
x,y,-z
-x,y,z
x,-y,z
x+1/2,y+1/2,z
-x+1/2,-y+1/2,z
x+1/2,-y+1/2,-z
-x+1/2,y+1/2,-z
-x+1/2,-y+1/2,-z
x+1/2,y+1/2,-z
-x+1/2,y+1/2,z
x+1/2,-y+1/2,z

loop_
_atom_site_label
_atom_site_type_symbol
_atom_site_fract_x
_atom_site_fract_y
_atom_site_fract_z
_atom_site_occupancy
_atom_site_U_iso_or_equiv
Ge3 Ge 0 0.211 0 0.8 0.0
Y1 Y 0 0.33 0.5 1 0.0
Ga1 Ga 0 0.096 0 0.1 0.0
Ga4 Ga 0 0.44 0 0.2 0.0
Ga3 Ga 0 0.211 0 0.2 0.0
Ge1 Ge 0 0.096 0 0.4 0.0
Ga2 Ga 0 0.065 0.5 0.16 0.0
Ge2 Ge 0 0.065 0.5 0.64 0.0
Ge4 Ge 0 0.44 0 0.8 0.0
